data_4113010
loop_
_publ_author_name
'Jye-Shane Yang'
'Kang-Ling Liau'
'Chin-Min Wang'
'Chung-Yu Hwang'

_publ_section_title
;
 Substituent-Dependent Photoinduced Intramolecular Charge Transfer in
 N-Aryl-Substituted trans-4-Aminostilbenes
;
_journal_name_full 'Journal of the American Chemical Society'
_journal_page_first 12325
_journal_page_last 12335
_journal_paper_doi 10.1021/ja047604d
_journal_volume 126
_journal_year 2004
_chemical_formula_sum 'C22 H19 N O2'
_chemical_formula_weight 329.38
_chemical_name_systematic
; 
 ? 
;
_space_group_IT_number 9
_symmetry_cell_setting monoclinic
_symmetry_space_group_name_Hall 'C -2yc'
_symmetry_space_group_name_H-M 'C 1 c 1'
_atom_sites_solution_hydrogens difmap
_atom_sites_solution_primary direct
_atom_sites_solution_secondary difmap
_audit_creation_method SHELXL-97
_cell_angle_alpha 90.00
_cell_angle_beta 92.970(2)
_cell_angle_gamma 90.00
_cell_formula_units_Z 4
_cell_length_a 38.704(4)
_cell_length_b 7.4399(8)
_cell_length_c 5.9673(6)
_cell_measurement_reflns_used 2598
_cell_measurement_temperature 294(2)
_cell_measurement_theta_max 25
_cell_measurement_theta_min 2.5
_cell_volume 1716.0(3)
_computing_cell_refinement 'Bruker SMART'
_computing_data_collection 'Bruker SMART'
_computing_data_reduction 'Bruker SHELXTL'
_computing_molecular_graphics 'Bruker SHELXTL'
_computing_publication_material 'Bruker SHELXTL'
_computing_structure_refinement 'SHELXL-97 (Sheldrick, 1997)'
_computing_structure_solution 'SHELXS-97 (Sheldrick, 1990)'
_diffrn_ambient_temperature 294(2)
_diffrn_detector_area_resol_mean 'CCD area detector'
_diffrn_measured_fraction_theta_full 0.926
_diffrn_measured_fraction_theta_max 0.926
_diffrn_measurement_device_type 'CCD area detector'
_diffrn_measurement_method 'phi and omega scans'
_diffrn_radiation_monochromator graphite
_diffrn_radiation_source 'fine-focus sealed tube'
_diffrn_radiation_type MoK\a
_diffrn_radiation_wavelength 0.71073
_diffrn_reflns_av_R_equivalents 0.0424
_diffrn_reflns_av_sigmaI/netI 0.0342
_diffrn_reflns_limit_h_max 44
_diffrn_reflns_limit_h_min -49
_diffrn_reflns_limit_k_max 9
_diffrn_reflns_limit_k_min -9
_diffrn_reflns_limit_l_max 7
_diffrn_reflns_limit_l_min -5
_diffrn_reflns_number 4990
_diffrn_reflns_theta_full 28.17
_diffrn_reflns_theta_max 28.17
_diffrn_reflns_theta_min 1.05
_diffrn_standards_number 'phi and omega scans'
_exptl_absorpt_coefficient_mu 0.081
_exptl_absorpt_correction_T_max 0.9555
_exptl_absorpt_correction_T_min 0.7958
_exptl_absorpt_correction_type empirical
_exptl_crystal_colour Colourless
_exptl_crystal_density_diffrn 1.275
_exptl_crystal_description Columnar
_exptl_crystal_F_000 696
_exptl_crystal_size_max 0.45
_exptl_crystal_size_mid 0.40
_exptl_crystal_size_min 0.38
_refine_diff_density_max 0.182
_refine_diff_density_min -0.144
_refine_diff_density_rms 0.043
_refine_ls_abs_structure_details 'Flack H D (1983), Acta Cryst. A39, 876-881'
_refine_ls_abs_structure_Flack 3.4(16)
_refine_ls_extinction_method none
_refine_ls_goodness_of_fit_ref 1.080
_refine_ls_hydrogen_treatment noref
_refine_ls_matrix_type full
_refine_ls_number_parameters 233
_refine_ls_number_reflns 2604
_refine_ls_number_restraints 4
_refine_ls_restrained_S_all 1.088
_refine_ls_R_factor_all 0.0511
_refine_ls_R_factor_gt 0.0396
_refine_ls_shift/su_max 0.004
_refine_ls_shift/su_mean 0.000
_refine_ls_structure_factor_coef Fsqd
_refine_ls_weighting_details 'calc w=1/[\s^2^(Fo^2^)+(0.0834P)^2^+0.0000P] where P=(Fo^2^+2Fc^2^)/3'
_refine_ls_weighting_scheme calc
_refine_ls_wR_factor_gt 0.1094
_refine_ls_wR_factor_ref 0.1269
_reflns_number_gt 2111
_reflns_number_total 2604
_reflns_threshold_expression >2sigma(I)
_cod_data_source_file ja047604dsi20040426_101320_3.cif
_cod_data_source_block 1CO
_cod_database_code 4113010

loop_
_symmetry_equiv_pos_as_xyz
'x, y, z'
'x, -y, z+1/2'
'x+1/2, y+1/2, z'
'x+1/2, -y+1/2, z+1/2'

loop_
_atom_site_label
_atom_site_type_symbol
_atom_site_fract_x
_atom_site_fract_y
_atom_site_fract_z
_atom_site_U_iso_or_equiv
_atom_site_adp_type
_atom_site_occupancy
_atom_site_symmetry_multiplicity
_atom_site_calc_flag
_atom_site_refinement_flags
O1 O 0.33172(6) 0.8053(4) 0.2437(4) 0.0934(7) Uani 1 1 d .
O2 O 0.35327(5) 0.6912(3) -0.0660(3) 0.0767(6) Uani 1 1 d .
N1 N 0.49257(6) 0.7480(3) 0.5375(3) 0.0568(5) Uani 1 1 d .
C1 C 0.70577(10) 0.6678(4) 0.0925(5) 0.0778(9) Uani 1 1 d .
C2 C 0.73833(8) 0.6740(4) 0.0099(5) 0.0780(9) Uani 1 1 d .
C3 C 0.74388(7) 0.7550(4) -0.1888(6) 0.0701(7) Uani 1 1 d .
C4 C 0.71645(8) 0.8315(4) -0.3091(4) 0.0673(7) Uani 1 1 d .
C5 C 0.68394(7) 0.8262(3) -0.2300(5) 0.0679(7) Uani 1 1 d .
C6 C 0.67770(8) 0.7465(3) -0.0259(5) 0.0702(8) Uani 1 1 d .
C7 C 0.63925(11) 0.7715(5) 0.0207(7) 0.0508(8) Uani 0.574(6) 1 d P
C7' C 0.65020(16) 0.7108(7) 0.1369(10) 0.0508(8) Uani 0.43 1 d P
C8 C 0.62777(10) 0.7246(5) 0.2149(8) 0.0524(8) Uani 0.574(6) 1 d PD
C8' C 0.61949(14) 0.7898(8) 0.0945(9) 0.0524(8) Uani 0.43 1 d PD
C9 C 0.59058(7) 0.7537(4) 0.2558(6) 0.0807(10) Uani 1 1 d D
C10 C 0.56172(7) 0.8272(4) 0.1411(4) 0.0668(7) Uani 1 1 d .
C11 C 0.52923(6) 0.8250(3) 0.2271(4) 0.0546(5) Uani 1 1 d .
C12 C 0.52452(6) 0.7455(3) 0.4355(3) 0.0479(5) Uani 1 1 d .
C13 C 0.55324(7) 0.6705(3) 0.5519(4) 0.0605(6) Uani 1 1 d .
C14 C 0.58494(8) 0.6752(3) 0.4653(6) 0.0731(8) Uani 1 1 d .
C15 C 0.45967(6) 0.7502(2) 0.4333(3) 0.0457(5) Uani 1 1 d .
C16 C 0.45248(6) 0.6743(3) 0.2200(4) 0.0486(5) Uani 1 1 d .
C17 C 0.41923(6) 0.6735(3) 0.1270(4) 0.0494(5) Uani 1 1 d .
C18 C 0.39198(6) 0.7462(3) 0.2422(4) 0.0507(5) Uani 1 1 d .
C19 C 0.39904(6) 0.8177(3) 0.4551(4) 0.0554(6) Uani 1 1 d .
C20 C 0.43217(6) 0.8219(3) 0.5486(4) 0.0539(6) Uani 1 1 d .
C21 C 0.35592(7) 0.7516(3) 0.1458(4) 0.0607(6) Uani 1 1 d .
C22 C 0.31893(10) 0.7048(5) -0.1769(7) 0.0921(10) Uani 1 1 d .
H1 H 0.4932 0.7493 0.6682 0.080 Uiso 1 1 d .
H1A H 0.7014 0.6097 0.2454 0.080 Uiso 1 1 d .
H2A H 0.7558 0.6037 0.0805 0.080 Uiso 1 1 d .
H3A H 0.7661 0.7591 -0.2213 0.080 Uiso 1 1 d .
H4A H 0.7208 0.8785 -0.4543 0.080 Uiso 1 1 d .
H5A H 0.6638 0.8815 -0.3119 0.080 Uiso 1 1 d .
H7A H 0.6219 0.8356 -0.0840 0.080 Uiso 1 1 d .
H8A H 0.6480 0.6418 0.2868 0.080 Uiso 1 1 d .
H10A H 0.5634 0.8893 0.0048 0.080 Uiso 1 1 d .
H11A H 0.5079 0.8766 0.1421 0.080 Uiso 1 1 d .
H13A H 0.5492 0.6067 0.6944 0.080 Uiso 1 1 d .
H14A H 0.6040 0.6259 0.5333 0.080 Uiso 1 1 d .
H16A H 0.4710 0.6277 0.1382 0.080 Uiso 1 1 d .
H17A H 0.4139 0.6205 -0.0150 0.080 Uiso 1 1 d .
H19A H 0.3798 0.8690 0.5295 0.080 Uiso 1 1 d .
H20A H 0.4351 0.8766 0.6900 0.080 Uiso 1 1 d .
H22A H 0.3096 0.8308 -0.1709 0.080 Uiso 1 1 d .
H22B H 0.3218 0.7077 -0.3402 0.080 Uiso 1 1 d .
H22C H 0.3120 0.6103 -0.1993 0.080 Uiso 1 1 d .

loop_
_atom_site_aniso_label
_atom_site_aniso_U_11
_atom_site_aniso_U_22
_atom_site_aniso_U_33
_atom_site_aniso_U_23
_atom_site_aniso_U_13
_atom_site_aniso_U_12
O1 0.0535(11) 0.1407(19) 0.0867(14) -0.0163(13) 0.0109(10) 0.0131(12)
O2 0.0566(11) 0.1103(14) 0.0629(11) -0.0052(10) -0.0011(8) 0.0054(10)
N1 0.0585(12) 0.0733(12) 0.0390(9) 0.0001(8) 0.0056(8) -0.0057(9)
C1 0.103(2) 0.0726(18) 0.0587(16) -0.0010(13) 0.0145(15) -0.0271(16)
C2 0.0754(19) 0.0722(16) 0.084(2) 0.0062(15) -0.0217(16) -0.0018(15)
C3 0.0506(14) 0.0685(16) 0.093(2) -0.0086(14) 0.0197(13) -0.0054(11)
C4 0.0780(17) 0.0609(15) 0.0638(17) 0.0034(11) 0.0120(12) -0.0042(12)
C5 0.0591(15) 0.0619(14) 0.082(2) -0.0086(13) -0.0017(13) 0.0056(12)
C6 0.0661(16) 0.0608(14) 0.0854(19) -0.0276(14) 0.0220(14) -0.0195(12)
C7 0.048(2) 0.0474(19) 0.056(2) 0.0038(14) -0.0049(15) 0.0032(13)
C7' 0.048(2) 0.0474(19) 0.056(2) 0.0038(14) -0.0049(15) 0.0032(13)
C8 0.0442(18) 0.054(2) 0.059(2) 0.0022(15) -0.0018(16) 0.0015(14)
C8' 0.0442(18) 0.054(2) 0.059(2) 0.0022(15) -0.0018(16) 0.0015(14)
C9 0.0534(15) 0.0666(17) 0.124(3) -0.0453(18) 0.0236(16) -0.0138(12)
C10 0.0735(17) 0.0660(15) 0.0626(16) -0.0137(12) 0.0207(13) -0.0224(12)
C11 0.0608(14) 0.0515(12) 0.0518(12) 0.0016(10) 0.0061(10) -0.0047(10)
C12 0.0509(12) 0.0455(11) 0.0473(11) -0.0015(9) 0.0020(10) -0.0039(9)
C13 0.0666(15) 0.0491(12) 0.0645(16) 0.0010(10) -0.0098(12) 0.0013(11)
C14 0.0526(14) 0.0589(14) 0.106(2) -0.0174(15) -0.0144(14) 0.0063(12)
C15 0.0507(11) 0.0440(11) 0.0432(10) 0.0014(8) 0.0101(8) -0.0047(8)
C16 0.0513(11) 0.0480(11) 0.0473(11) -0.0046(9) 0.0113(9) 0.0035(9)
C17 0.0527(11) 0.0500(11) 0.0464(12) -0.0035(9) 0.0104(9) -0.0013(9)
C18 0.0513(12) 0.0504(12) 0.0513(12) 0.0020(9) 0.0103(9) -0.0031(9)
C19 0.0566(13) 0.0576(12) 0.0541(12) -0.0048(10) 0.0220(10) -0.0010(10)
C20 0.0641(14) 0.0533(12) 0.0454(11) -0.0071(9) 0.0142(10) -0.0091(10)
C21 0.0506(13) 0.0693(16) 0.0629(15) 0.0057(12) 0.0107(11) -0.0008(11)
C22 0.0660(18) 0.125(3) 0.083(2) -0.0007(19) -0.0144(16) -0.0011(18)

loop_
_atom_type_symbol
_atom_type_description
_atom_type_scat_dispersion_real
_atom_type_scat_dispersion_imag
_atom_type_scat_source
C C 0.0033 0.0016 'International Tables Vol C Tables 4.2.6.8 and 6.1.1.4'
H H 0.0000 0.0000 'International Tables Vol C Tables 4.2.6.8 and 6.1.1.4'
N N 0.0061 0.0033 'International Tables Vol C Tables 4.2.6.8 and 6.1.1.4'
O O 0.0106 0.0060 'International Tables Vol C Tables 4.2.6.8 and 6.1.1.4'

loop_
_geom_angle_atom_site_label_1
_geom_angle_atom_site_label_2
_geom_angle_atom_site_label_3
_geom_angle
C21 O2 C22 115.4(2)
C15 N1 C12 127.80(17)
C2 C1 C6 120.5(3)
C3 C2 C1 121.1(3)
C2 C3 C4 119.2(3)
C5 C4 C3 120.5(3)
C4 C5 C6 121.4(3)
C5 C6 C1 117.3(3)
C5 C6 C7' 143.6(4)
C1 C6 C7' 99.1(3)
C5 C6 C7 108.7(3)
C1 C6 C7 134.0(3)
C8 C7 C6 120.2(3)
C8' C7' C6 116.9(4)
C7 C8 C9 118.8(3)
C7' C8' C9 118.3(5)
C10 C9 C14 116.3(3)
C10 C9 C8 137.3(4)
C14 C9 C8 106.3(3)
C10 C9 C8' 102.4(4)
C14 C9 C8' 141.3(4)
C8 C9 C8' 35.0(2)
C11 C10 C9 122.3(3)
C10 C11 C12 119.9(2)
C13 C12 C11 118.4(2)
C13 C12 N1 119.0(2)
C11 C12 N1 122.52(19)
C14 C13 C12 120.8(3)
C13 C14 C9 122.3(3)
N1 C15 C20 119.11(18)
N1 C15 C16 122.31(19)
C20 C15 C16 118.5(2)
C17 C16 C15 120.26(19)
C16 C17 C18 120.97(19)
C19 C18 C17 118.7(2)
C19 C18 C21 118.7(2)
C17 C18 C21 122.63(19)
C20 C19 C18 121.0(2)
C19 C20 C15 120.6(2)
O1 C21 O2 123.2(3)
O1 C21 C18 124.3(2)
O2 C21 C18 112.4(2)

loop_
_geom_bond_atom_site_label_1
_geom_bond_atom_site_label_2
_geom_bond_distance
O1 C21 1.198(4)
O2 C21 1.340(3)
O2 C22 1.457(4)
N1 C15 1.388(3)
N1 C12 1.406(3)
C1 C2 1.378(5)
C1 C6 1.394(5)
C2 C3 1.357(5)
C3 C4 1.374(4)
C4 C5 1.367(4)
C5 C6 1.386(5)
C6 C7' 1.502(7)
C6 C7 1.540(5)
C7 C8 1.310(6)
C7' C8' 1.338(7)
C8 C9 1.488(4)
C8' C9 1.537(5)
C9 C10 1.391(5)
C9 C14 1.407(5)
C10 C11 1.383(4)
C11 C12 1.397(3)
C12 C13 1.396(3)
C13 C14 1.356(4)
C15 C20 1.402(3)
C15 C16 1.407(3)
C16 C17 1.375(3)
C17 C18 1.397(3)
C18 C19 1.392(3)
C18 C21 1.482(3)
C19 C20 1.372(3)
